data_7701612
loop_
_publ_author_name
'Zhao, Ming-Yu'
'Zhu, Jian-Nan'
'Li, Peng'
'Li, Wei'
'Cai, Ting'
'Cheng, Fang-Fang'
'Xiong, Wei-Wei'

_publ_section_title
;
 Structural variation of transition metal-organic frameworks using deep
 eutectic solvents with different hydrogen bond donors.
;
_journal_issue 27
_journal_name_full 'Dalton transactions (Cambridge, England : 2003)'
_journal_page_first 10199
_journal_page_last 10209
_journal_paper_doi 10.1039/c9dt01050e
_journal_volume 48
_journal_year 2019
_chemical_formula_moiety 'C7 H6 N2 O4 Cu'
_chemical_formula_sum 'C7 H6 Cu N2 O4'
_chemical_formula_weight 245.68
_space_group_crystal_system monoclinic
_space_group_IT_number 15
_space_group_name_Hall '-I 2ya'
_space_group_name_H-M_alt 'I 1 2/a 1'
_atom_sites_solution_hydrogens geom
_audit_creation_method SHELXL-2016/6
_audit_update_record
;
2019-04-28 deposited with the CCDC.	2019-06-03 downloaded from the CCDC.
;
_cell_angle_alpha 90
_cell_angle_beta 92.624(7)
_cell_angle_gamma 90
_cell_formula_units_Z 4
_cell_length_a 7.7542(6)
_cell_length_b 10.5032(6)
_cell_length_c 9.6297(10)
_cell_measurement_reflns_used 716
_cell_measurement_temperature 293(2)
_cell_measurement_theta_max 27.8360
_cell_measurement_theta_min 5.0670
_cell_volume 783.46(11)
_computing_cell_refinement 'CrysAlisPro 1.171.38.41 (Rigaku OD, 2015)'
_computing_data_collection 'CrysAlisPro 1.171.38.41 (Rigaku OD, 2015)'
_computing_data_reduction 'CrysAlisPro 1.171.38.41 (Rigaku OD, 2015)'
_computing_molecular_graphics 'DIAMOND. Version 3.0. Crystal Impact'
_computing_publication_material 'Windows Word 2010'
_computing_structure_refinement 'SHELXL-2016/6 (Sheldrick, 2016)'
_computing_structure_solution 'SHELXL-2016/6 (Sheldrick, 2016)'
_diffrn_ambient_temperature 293(2)
_diffrn_measured_fraction_theta_full 0.993
_diffrn_measured_fraction_theta_max 0.833
_diffrn_measurement_device_type 'Xcalibur, Eos, Gemini'
_diffrn_measurement_method '\w scans'
_diffrn_radiation_type MoK\a
_diffrn_radiation_wavelength 0.71073
_diffrn_reflns_av_R_equivalents 0.0247
_diffrn_reflns_av_unetI/netI 0.0427
_diffrn_reflns_Laue_measured_fraction_full 0.993
_diffrn_reflns_Laue_measured_fraction_max 0.833
_diffrn_reflns_limit_h_max 10
_diffrn_reflns_limit_h_min -9
_diffrn_reflns_limit_k_max 14
_diffrn_reflns_limit_k_min -12
_diffrn_reflns_limit_l_max 12
_diffrn_reflns_limit_l_min -13
_diffrn_reflns_number 1806
_diffrn_reflns_point_group_measured_fraction_full 0.993
_diffrn_reflns_point_group_measured_fraction_max 0.833
_diffrn_reflns_theta_full 25.242
_diffrn_reflns_theta_max 29.282
_diffrn_reflns_theta_min 3.880
_exptl_absorpt_coefficient_mu 2.774
_exptl_absorpt_correction_T_max 1.00000
_exptl_absorpt_correction_T_min 0.45471
_exptl_absorpt_correction_type multi-scan
_exptl_absorpt_process_details 'SCALE3 ABSPACK'
_exptl_crystal_colour blue
_exptl_crystal_density_diffrn 2.083
_exptl_crystal_description rod-like
_exptl_crystal_F_000 492
_exptl_crystal_size_max 0.18
_exptl_crystal_size_mid 0.12
_exptl_crystal_size_min 0.10
_refine_diff_density_max 0.436
_refine_diff_density_min -0.420
_refine_diff_density_rms 0.090
_refine_ls_extinction_method none
_refine_ls_goodness_of_fit_ref 1.018
_refine_ls_hydrogen_treatment constr
_refine_ls_matrix_type full
_refine_ls_number_parameters 66
_refine_ls_number_reflns 896
_refine_ls_number_restraints 0
_refine_ls_restrained_S_all 1.018
_refine_ls_R_factor_all 0.0453
_refine_ls_R_factor_gt 0.0335
_refine_ls_shift/su_max 0.000
_refine_ls_shift/su_mean 0.000
_refine_ls_structure_factor_coef Fsqd
_refine_ls_weighting_details 'w=1/[\s^2^(Fo^2^)+(0.0391P)^2^+0.2967P] where P=(Fo^2^+2Fc^2^)/3'
_refine_ls_weighting_scheme calc
_refine_ls_wR_factor_gt 0.0731
_refine_ls_wR_factor_ref 0.0792
_reflns_Friedel_coverage 0.000
_reflns_number_gt 750
_reflns_number_total 896
_reflns_threshold_expression 'I > 2\s(I)'
_cod_data_source_file c9dt01050e2.cif
_cod_data_source_block compound-2
_cod_original_sg_symbol_H-M 'I 2/a'
_cod_database_code 7701612
_shelx_shelxl_version_number 2016/6
_shelx_space_group_comment
; 
The symmetry employed for this shelxl refinement is uniquely defined 
by the following loop, which should always be used as a source of 
symmetry information in preference to the above space-group names. 
They are only intended as comments. 
;

loop_
_space_group_symop_operation_xyz
'x, y, z'
'-x+1/2, y, -z'
'x+1/2, y+1/2, z+1/2'
'-x+1, y+1/2, -z+1/2'
'-x, -y, -z'
'x-1/2, -y, z'
'-x+1/2, -y+1/2, -z+1/2'
'x, -y+1/2, z+1/2'

loop_
_atom_site_label
_atom_site_type_symbol
_atom_site_fract_x
_atom_site_fract_y
_atom_site_fract_z
_atom_site_U_iso_or_equiv
_atom_site_adp_type
_atom_site_occupancy
_atom_site_site_symmetry_order
_atom_site_calc_flag
_atom_site_refinement_flags_posn
_atom_site_refinement_flags_adp
_atom_site_refinement_flags_occupancy
Cu1 Cu 0.250000 0.16506(4) 0.500000 0.02540(19) Uani 1 2 d S T P
O1 O 0.0080(3) 0.3520(2) 0.1859(2) 0.0372(6) Uani 1 1 d . . .
O2 O 0.0860(3) 0.1965(2) 0.3349(2) 0.0300(5) Uani 1 1 d . . .
N2 N 0.250000 -0.0206(3) 0.500000 0.0362(9) Uani 1 2 d S T P
H2B H 0.180858 -0.048868 0.430372 0.054 Uiso 0.5 1 calc R U P
H2C H 0.356789 -0.048868 0.489310 0.054 Uiso 0.5 1 calc R U P
H2D H 0.212353 -0.048868 0.580317 0.054 Uiso 0.5 1 calc R U P
N1 N 0.250000 0.3454(3) 0.500000 0.0196(7) Uani 1 2 d S T P
C1 C 0.250000 0.6030(4) 0.500000 0.0282(10) Uani 1 2 d S T P
H1 H 0.250000 0.691531 0.499999 0.034 Uiso 1 2 calc R U P
C2 C 0.1624(4) 0.5379(3) 0.3929(3) 0.0258(7) Uani 1 1 d . . .
H2 H 0.104221 0.581388 0.320896 0.031 Uiso 1 1 calc R U .
C3 C 0.1645(4) 0.4066(3) 0.3967(3) 0.0221(6) Uani 1 1 d . . .
C4 C 0.0769(4) 0.3132(3) 0.2954(3) 0.0253(6) Uani 1 1 d . . .

loop_
_atom_site_aniso_label
_atom_site_aniso_U_11
_atom_site_aniso_U_22
_atom_site_aniso_U_33
_atom_site_aniso_U_23
_atom_site_aniso_U_13
_atom_site_aniso_U_12
Cu1 0.0319(3) 0.0174(3) 0.0255(3) 0.000 -0.0142(2) 0.000
O1 0.0454(14) 0.0373(13) 0.0270(11) -0.0003(9) -0.0181(10) 0.0095(11)
O2 0.0353(12) 0.0237(11) 0.0293(10) -0.0025(8) -0.0166(9) 0.0023(10)
N2 0.042(2) 0.0225(19) 0.041(2) 0.000 -0.0254(18) 0.000
N1 0.0216(17) 0.0199(16) 0.0168(14) 0.000 -0.0054(13) 0.000
C1 0.031(2) 0.018(2) 0.036(2) 0.000 0.0046(19) 0.000
C2 0.0267(17) 0.0225(14) 0.0279(14) 0.0044(11) -0.0005(13) 0.0057(13)
C3 0.0213(15) 0.0262(15) 0.0187(13) 0.0014(11) -0.0016(11) 0.0022(12)
C4 0.0247(16) 0.0278(16) 0.0229(13) -0.0040(12) -0.0047(12) 0.0061(13)

loop_
_atom_type_symbol
_atom_type_description
_atom_type_scat_dispersion_real
_atom_type_scat_dispersion_imag
_atom_type_scat_source
C C 0.0033 0.0016 'International Tables Vol C Tables 4.2.6.8 and 6.1.1.4'
H H 0.0000 0.0000 'International Tables Vol C Tables 4.2.6.8 and 6.1.1.4'
Cu Cu 0.3201 1.2651 'International Tables Vol C Tables 4.2.6.8 and 6.1.1.4'
N N 0.0061 0.0033 'International Tables Vol C Tables 4.2.6.8 and 6.1.1.4'
O O 0.0106 0.0060 'International Tables Vol C Tables 4.2.6.8 and 6.1.1.4'

loop_
_geom_angle_atom_site_label_1
_geom_angle_atom_site_label_2
_geom_angle_atom_site_label_3
_geom_angle
_geom_angle_site_symmetry_1
_geom_angle_site_symmetry_3
N1 Cu1 N2 180.0 . .
N1 Cu1 O2 80.59(6) . 2_556
N2 Cu1 O2 99.41(6) . 2_556
N1 Cu1 O2 80.59(6) . .
N2 Cu1 O2 99.41(6) . .
O2 Cu1 O2 161.17(12) 2_556 .
C4 O2 Cu1 114.43(19) . .
Cu1 N2 H2B 109.5 . .
Cu1 N2 H2C 109.5 . .
H2B N2 H2C 109.5 . .
Cu1 N2 H2D 109.5 . .
H2B N2 H2D 109.5 . .
H2C N2 H2D 109.5 . .
Cu1 N2 H2B 109.470(2) . 2_556
H2B N2 H2B 141.1 . 2_556
H2C N2 H2B 56.2 . 2_556
H2D N2 H2B 56.3 . 2_556
Cu1 N2 H2C 109.470(2) . 2_556
H2B N2 H2C 56.3 . 2_556
H2C N2 H2C 141.1 . 2_556
H2D N2 H2C 56.3 . 2_556
H2B N2 H2C 109.5 2_556 2_556
Cu1 N2 H2D 109.471(2) . 2_556
H2B N2 H2D 56.3 . 2_556
H2C N2 H2D 56.3 . 2_556
H2D N2 H2D 141.1 . 2_556
H2B N2 H2D 109.5 2_556 2_556
H2C N2 H2D 109.5 2_556 2_556
C3 N1 C3 122.4(3) 2_556 .
C3 N1 Cu1 118.79(17) 2_556 .
C3 N1 Cu1 118.79(17) . .
C2 C1 C2 121.0(4) 2_556 .
C2 C1 H1 119.5 2_556 .
C2 C1 H1 119.5 . .
C3 C2 C1 117.9(3) . .
C3 C2 H2 121.1 . .
C1 C2 H2 121.1 . .
N1 C3 C2 120.4(3) . .
N1 C3 C4 111.1(3) . .
C2 C3 C4 128.5(3) . .
O1 C4 O2 125.9(3) . .
O1 C4 C3 120.0(3) . .
O2 C4 C3 114.1(2) . .

loop_
_geom_bond_atom_site_label_1
_geom_bond_atom_site_label_2
_geom_bond_distance
_geom_bond_site_symmetry_2
Cu1 N1 1.894(3) .
Cu1 N2 1.950(4) .
Cu1 O2 2.017(2) 2_556
Cu1 O2 2.017(2) .
O1 C4 1.230(4) .
O2 C4 1.284(4) .
N2 H2B 0.8900 .
N2 H2C 0.8900 .
N2 H2D 0.8900 .
N2 H2B 0.8900 2_556
N2 H2C 0.8900 2_556
N2 H2D 0.8900 2_556
N1 C3 1.335(3) 2_556
N1 C3 1.335(3) .
C1 C2 1.389(4) 2_556
C1 C2 1.389(4) .
C1 H1 0.9300 .
C2 C3 1.380(4) .
C2 H2 0.9300 .
C3 C4 1.522(4) .

loop_
_geom_torsion_atom_site_label_1
_geom_torsion_atom_site_label_2
_geom_torsion_atom_site_label_3
_geom_torsion_atom_site_label_4
_geom_torsion
_geom_torsion_site_symmetry_1
_geom_torsion_site_symmetry_4
O2 Cu1 N1 C3 -5.19(14) 2_556 2_556
O2 Cu1 N1 C3 174.81(14) . 2_556
O2 Cu1 N1 C3 174.81(14) 2_556 .
O2 Cu1 N1 C3 -5.19(14) . .
C2 C1 C2 C3 0.31(18) 2_556 .
C3 N1 C3 C2 0.33(19) 2_556 .
Cu1 N1 C3 C2 -179.67(19) . .
C3 N1 C3 C4 -179.0(2) 2_556 .
Cu1 N1 C3 C4 1.0(2) . .
C1 C2 C3 N1 -0.6(4) . .
C1 C2 C3 C4 178.5(2) . .
Cu1 O2 C4 O1 167.9(3) . .
Cu1 O2 C4 C3 -10.9(3) . .
N1 C3 C4 O1 -172.1(2) . .
C2 C3 C4 O1 8.7(5) . .
N1 C3 C4 O2 6.8(3) . .
C2 C3 C4 O2 -172.4(3) . .
